data_4336422
loop_
_publ_author_name
'Vladimir B. Nalbandyan'
'Elena A. Zvereva'
'Galina E. Yalovega'
'Igor L. Shukaev'
'Anastasiya P. Ryzhakova'
'Alexander A. Guda'
'Alessandro Stroppa'
'Silvia Picozzi'
'Alexander N. Vasiliev'
'Myung-Hwan Whangbo'

_publ_contact_author_address '7 ul. Zorge, Rostov-na-Donu, 344090 Russia'
_publ_contact_author_email vbn@sfedu.ru
_publ_contact_author_name 'Vladimir B. Nalbandyan'
_publ_section_title
;
 Synthesis and Characterization of MnCrO4, a New Mixed-Valence
 Antiferromagnet
;
_journal_name_full 'Inorganic Chemistry'
_journal_page_first 11850
_journal_page_last 11858
_journal_paper_doi 10.1021/ic401391b
_journal_volume 52
_journal_year 2013
_chemical_formula_sum 'Cr Mn O4'
_chemical_formula_weight 170.93
_space_group_IT_number 63
_symmetry_cell_setting orthorhombic
_symmetry_space_group_name_Hall '-C 2c 2'
_symmetry_space_group_name_H-M 'C m c m'
_audit_author_name mncro4_
_audit_creation_date 2013-04-13T17:57
_audit_creation_method 'from EXP file using GSAS2CIF'
_audit_update_record
;
2013-04-13T17:57  Initial CIF as created by GSAS2CIF

2013-05-29 
;
_cell_angle_alpha 90.0
_cell_angle_beta 90.0
_cell_angle_gamma 90.0
_cell_formula_units_Z 4
_cell_length_a 5.58762(16)
_cell_length_b 8.45679(27)
_cell_length_c 6.52132(23)
_cell_measurement_temperature 298
_cell_volume 308.154(17)
_computing_structure_refinement GSAS
_diffrn_ambient_temperature 298
_diffrn_measurement_device_type ARL'Xtra
_diffrn_radiation_polarisn_ratio 0.803
_diffrn_radiation_probe x-ray
_exptl_absorpt_correction_T_max 1.00000
_exptl_absorpt_correction_T_min 1.00000
_exptl_absorpt_process_details
;   GSAS Absorption/surface roughness correction: function number 0
 No correction is applied.
;
_exptl_crystal_density_diffrn 3.685
_pd_calc_method 'Rietveld Refinement'
_pd_char_colour black
_pd_meas_2theta_range_inc 0.02
_pd_meas_2theta_range_max 99.96
_pd_meas_2theta_range_min 15.04
_pd_phase_name 'from E:/SHUKAEV/SCIENTIA/Str_An_2012/MnCrO4.VBN/VAR3/MnCrO4.cif'
_pd_proc_2theta_range_inc 0.02
_pd_proc_2theta_range_max 99.96452
_pd_proc_2theta_range_min 15.04452
_pd_proc_info_datetime 2013-04-13T17:57:26
_pd_proc_ls_background_function
;   GSAS Background function number 1 with 16 terms.
 Shifted Chebyshev function of 1st kind
      1:    62.0260     2:   -57.3275     3:    35.9441     4:   -25.8909    
      5:    21.2783     6:   -14.0700     7:    8.87208     8:   -8.34675    
      9:    6.09039    10:   0.141170    11:  -0.802661    12:   0.969665    
     13:  -0.607585    14:    2.09344    15:   -3.38773    16:    3.49820    
;
_pd_proc_ls_peak_cutoff 0.00100
_pd_proc_ls_pref_orient_corr
;   March-Dollase
 AXIS  1 Ratio=     2.207 Frac     0.028  h= 0.000  k= 0.000  l= 1.000
 AXIS  2 Ratio=     0.919 Frac     0.972  h= 1.000  k= 1.000  l= 0.000
 Prefered orientation correction range: Min=   0.85910, Max=   1.19625
;
_pd_proc_ls_profile_function
;
 CW Profile function number 3 with  19 terms
 Pseudovoigt profile coefficients as parameterized in
 P. Thompson, D.E. Cox & J.B. Hastings (1987). J. Appl. Cryst.,20,79-83.
 Asymmetry correction of L.W. Finger, D.E. Cox & A. P. Jephcoat (1994).
 J. Appl. Cryst.,27,892-900.
 Peak tails are ignored  where the intensity is below 0.0010 times the peak
   Aniso. broadening axis   0.0   0.0   1.0
;
_pd_proc_ls_prof_R_factor 0.0972
_pd_proc_ls_prof_wR_expected 0.1049
_pd_proc_ls_prof_wR_factor 0.1285
_refine_ls_goodness_of_fit_all 1.23
_refine_ls_matrix_type full
_refine_ls_number_parameters 46
_refine_ls_number_restraints 0
_refine_ls_R_Fsqd_factor 0.10136
_refine_ls_shift/su_max 0.03
_refine_ls_shift/su_mean 0.01
_reflns_d_resolution_high 1.013
_reflns_d_resolution_low 4.662
_reflns_limit_h_max 5
_reflns_limit_h_min 0
_reflns_limit_k_max 8
_reflns_limit_k_min 0
_reflns_limit_l_max 6
_reflns_limit_l_min 0
_reflns_number_total 196
_cod_data_source_file ic401391b_si_002.cif
_cod_data_source_block MNCRO4_VAR8_publ
_cod_database_code 4336422
_cod_database_fobs_code 4336422
_gsas_exptl_extinct_corr_t_min 1.00000
_gsas_exptl_extinct_corr_t_max 1.00000

loop_
_symmetry_equiv_pos_site_id
_symmetry_equiv_pos_as_xyz
1 +x,+y,+z
2 -x,+y,+z
3 +x,-y,+z+1/2
4 -x,-y,+z+1/2
-1 -x,-y,-z
-2 +x,-y,-z
-3 -x,+y,-z+1/2
-4 +x,+y,-z+1/2
101 +x+1/2,+y+1/2,+z
102 -x+1/2,+y+1/2,+z
103 +x+1/2,-y+1/2,+z+1/2
104 -x+1/2,-y+1/2,+z+1/2
-101 -x+1/2,-y+1/2,-z
-102 +x+1/2,-y+1/2,-z
-103 -x+1/2,+y+1/2,-z+1/2
-104 +x+1/2,+y+1/2,-z+1/2

loop_
_atom_site_aniso_label
_atom_site_aniso_U_11
_atom_site_aniso_U_12
_atom_site_aniso_U_13
_atom_site_aniso_U_22
_atom_site_aniso_U_23
_atom_site_aniso_U_33
Mn1 0.0198(14) 0.0 0.0 0.0427(18) -0.0021(18) 0.0184(16)
Cr1 0.0242(14) 0.0 0.0 0.0221(16) 0.0 0.0266(17)

loop_
_atom_site_type_symbol
_atom_site_label
_atom_site_fract_x
_atom_site_fract_y
_atom_site_fract_z
_atom_site_occupancy
_atom_site_thermal_displace_type
_atom_site_U_iso_or_equiv
_atom_site_symmetry_multiplicity
Mn Mn1 0.0 0.0 0.0 1.0 Uani 0.02699 4
Cr Cr1 0.0 0.36038(31) 0.25 1.0 Uani 0.02427 4
O O1 0.0 0.2474(6) 0.0414(8) 1.0 Uiso 0.0183(19) 8
O O2 0.2463(8) 0.4725(6) 0.25 1.0 Uiso 0.0162(18) 8

loop_
_atom_type_symbol
_atom_type_number_in_cell
_atom_type_scat_dispersion_real
_atom_type_scat_dispersion_imag
_atom_type_scat_Cromer_Mann_a1
_atom_type_scat_Cromer_Mann_a2
_atom_type_scat_Cromer_Mann_a3
_atom_type_scat_Cromer_Mann_a4
_atom_type_scat_Cromer_Mann_b1
_atom_type_scat_Cromer_Mann_b2
_atom_type_scat_Cromer_Mann_b3
_atom_type_scat_Cromer_Mann_b4
_atom_type_scat_Cromer_Mann_c
_atom_type_scat_source
Mn 4.0 0.000 0.000 11.2819 5.34090 7.35730 0.34320 3.01930 17.8674 2.24410 83.7543 1.08960 International_Tables_Vol_C
Cr 4.0 0.000 0.000 10.6406 6.10380 7.35370 0.39200 3.32400 20.2626 1.49220 98.7399 1.18320 International_Tables_Vol_C
O 16.0 0.000 0.000 3.04850 13.2771 2.28680 5.70110 1.54630 0.32390 0.86700 32.9089 0.25080 International_Tables_Vol_C

loop_
_diffrn_radiation_wavelength
_diffrn_radiation_wavelength_wt
_diffrn_radiation_type
_diffrn_radiation_wavelength_id
1.540600 1.000 'Cu K\a~1~' 1
1.544400 0.500 'Cu K\a~2~' 2

loop_
_geom_angle_atom_site_label_1
_geom_angle_atom_site_label_2
_geom_angle_atom_site_label_3
_geom_angle
_geom_angle_site_symmetry_1
_geom_angle_site_symmetry_3
_geom_angle_publ_flag
O1 Mn1 O1 180.0 1_555 -1_555 n
O1 Mn1 O2 90.57(18) 1_555 101_445 n
O1 Mn1 O2 90.57(18) 1_555 102_545 n
O1 Mn1 O2 89.43(18) 1_555 103_454 n
O1 Mn1 O2 89.43(18) 1_555 104_554 n
O1 Mn1 O2 89.43(18) -1_555 101_445 n
O1 Mn1 O2 89.43(18) -1_555 102_545 n
O1 Mn1 O2 90.57(18) -1_555 103_454 n
O1 Mn1 O2 90.57(18) -1_555 104_554 n
O2 Mn1 O2 81.45(18) 101_445 102_545 n
O2 Mn1 O2 98.55(18) 101_445 103_454 n
O2 Mn1 O2 180.0 101_445 104_554 n
O2 Mn1 O2 180.0 102_545 103_454 n
O2 Mn1 O2 98.55(18) 102_545 104_554 n
O2 Mn1 O2 81.45(18) 103_454 104_554 n
O1 Cr1 O1 109.8(4) 1_555 -3_446 n
O1 Cr1 O2 109.04(12) 1_555 1_555 n
O1 Cr1 O2 109.04(12) 1_555 2_555 n
O1 Cr1 O2 109.04(12) -3_446 1_555 n
O1 Cr1 O2 109.04(12) -3_446 2_555 n
O2 Cr1 O2 110.9(4) 1_555 2_555 n
Mn1 O1 Cr1 132.45(31) 1_555 1_555 n
Mn1 O2 Mn1 97.23(18) 101_555 103_555 n
Mn1 O2 Cr1 126.72(15) 101_555 1_555 n
Mn1 O2 Cr1 126.72(15) 103_555 1_555 n

loop_
_geom_bond_atom_site_label_1
_geom_bond_atom_site_label_2
_geom_bond_distance
_geom_bond_site_symmetry_2
_geom_bond_publ_flag
Mn1 O1 2.109(5) 1_555 n
Mn1 O1 2.109(5) -1_555 n
Mn1 O2 2.1730(30) 101_445 n
Mn1 O2 2.1730(30) 102_545 n
Mn1 O2 2.1730(30) 103_454 n
Mn1 O2 2.1730(30) 104_554 n
Cr1 O1 1.662(5) 1_555 n
Cr1 O1 1.662(5) -3_555 n
Cr1 O2 1.671(5) 1_555 n
Cr1 O2 1.671(5) 2_555 n
O1 Mn1 2.109(5) 1_555 n
O1 Cr1 1.662(5) 1_555 n
O2 Mn1 2.1730(30) 101_555 n
O2 Mn1 2.1730(30) 103_555 n
O2 Cr1 1.671(5) 1_555 n
